data_4073135
loop_
_publ_author_name
'Zhou, Yongbo'
'Chen, Wanzhi'

_publ_section_title
;
 Synthesis and Characterization of Square-Planar Tetranuclear Silver and
 Gold Clusters Supported by a Pyrazole-Linked Bis(N-heterocyclic carbene)
 Ligand
;
_journal_issue 10
_journal_name_full Organometallics
_journal_page_first 2742
_journal_paper_doi 10.1021/om070104j
_journal_volume 26
_journal_year 2007
_chemical_formula_sum 'C28 H35 Ag4 F12 N12 O0.5 P2'
_chemical_formula_weight 1269.60
_chemical_name_systematic
; 
 ? 
;
_space_group_IT_number 2
_symmetry_cell_setting triclinic
_symmetry_space_group_name_Hall '-P 1'
_symmetry_space_group_name_H-M 'P -1'
_atom_sites_solution_hydrogens geom
_atom_sites_solution_primary direct
_atom_sites_solution_secondary difmap
_audit_creation_method SHELXL-97
_cell_angle_alpha 66.041(11)
_cell_angle_beta 71.700(12)
_cell_angle_gamma 86.735(12)
_cell_formula_units_Z 1
_cell_length_a 8.535(7)
_cell_length_b 11.568(10)
_cell_length_c 13.079(11)
_cell_measurement_reflns_used 2593
_cell_measurement_temperature 298(2)
_cell_measurement_theta_max 27.017
_cell_measurement_theta_min 2.589
_cell_volume 1116.7(16)
_computing_cell_refinement 'Bruker SMART'
_computing_data_collection 'Bruker SMART'
_computing_data_reduction 'Bruker SAINT'
_computing_molecular_graphics 'Bruker SHELXTL'
_computing_publication_material 'Bruker SHELXTL'
_computing_structure_refinement 'SHELXL-97 (Sheldrick, 1997)'
_computing_structure_solution 'SHELXS-97 (Sheldrick, 1990)'
_diffrn_ambient_temperature 298(2)
_diffrn_measured_fraction_theta_full 0.986
_diffrn_measured_fraction_theta_max 0.986
_diffrn_measurement_device_type 'CCD area detector'
_diffrn_measurement_method 'phi and omega scans'
_diffrn_radiation_monochromator graphite
_diffrn_radiation_source 'fine-focus sealed tube'
_diffrn_radiation_type MoK\a
_diffrn_radiation_wavelength 0.71073
_diffrn_reflns_av_R_equivalents 0.0265
_diffrn_reflns_av_sigmaI/netI 0.0496
_diffrn_reflns_limit_h_max 10
_diffrn_reflns_limit_h_min -10
_diffrn_reflns_limit_k_max 12
_diffrn_reflns_limit_k_min -13
_diffrn_reflns_limit_l_max 13
_diffrn_reflns_limit_l_min -15
_diffrn_reflns_number 5843
_diffrn_reflns_theta_full 25.01
_diffrn_reflns_theta_max 25.01
_diffrn_reflns_theta_min 1.80
_exptl_absorpt_coefficient_mu 1.889
_exptl_absorpt_correction_T_max 0.5832
_exptl_absorpt_correction_T_min 0.4401
_exptl_absorpt_correction_type multi-scan
_exptl_absorpt_process_details sadabs
_exptl_crystal_colour colorless
_exptl_crystal_density_diffrn 1.887
_exptl_crystal_density_method 'not measured'
_exptl_crystal_description prism
_exptl_crystal_F_000 621
_exptl_crystal_size_max 0.52
_exptl_crystal_size_mid 0.46
_exptl_crystal_size_min 0.32
_refine_diff_density_max 0.777
_refine_diff_density_min -0.490
_refine_diff_density_rms 0.128
_refine_ls_extinction_method none
_refine_ls_goodness_of_fit_ref 1.071
_refine_ls_hydrogen_treatment constr
_refine_ls_matrix_type full
_refine_ls_number_parameters 280
_refine_ls_number_reflns 3889
_refine_ls_number_restraints 188
_refine_ls_restrained_S_all 1.073
_refine_ls_R_factor_all 0.0607
_refine_ls_R_factor_gt 0.0402
_refine_ls_shift/su_max 0.001
_refine_ls_shift/su_mean 0.000
_refine_ls_structure_factor_coef Fsqd
_refine_ls_weighting_details 'calc w=1/[\s^2^(Fo^2^)+(0.0531P)^2^+1.7203P] where P=(Fo^2^+2Fc^2^)/3'
_refine_ls_weighting_scheme calc
_refine_ls_wR_factor_gt 0.1060
_refine_ls_wR_factor_ref 0.1210
_reflns_number_gt 2846
_reflns_number_total 3889
_reflns_threshold_expression >2sigma(I)
_cod_data_source_file om070104jsi20070302_081932.cif
_cod_data_source_block 060423b
_cod_depositor_comments
;
The following automatic conversions were performed:

'_symmetry_cell_setting' value 'Triclinic' changed to 'triclinic'
according to /home/saulius/struct/CIF-dictionaries/cif_core.dic
dictionary named 'cif_core.dic' version 2.4.1 from 2010-06-29.

Automatic conversion script
Id: cif_fix_values 1715 2011-07-08 13:25:40Z adriana 
;
_cod_original_cell_volume 1116.6(16)
_cod_original_sg_symbol_H-M P-1
_cod_database_code 4073135

loop_
_symmetry_equiv_pos_as_xyz
'x, y, z'
'-x, -y, -z'

loop_
_atom_site_label
_atom_site_type_symbol
_atom_site_fract_x
_atom_site_fract_y
_atom_site_fract_z
_atom_site_U_iso_or_equiv
_atom_site_adp_type
_atom_site_occupancy
_atom_site_symmetry_multiplicity
_atom_site_calc_flag
_atom_site_refinement_flags
_atom_site_disorder_assembly
_atom_site_disorder_group
Ag1 Ag 0.76557(6) 0.60785(4) 0.54358(4) 0.04915(18) Uani 1 1 d . . .
Ag2 Ag 1.09149(6) 0.55001(5) 0.62269(4) 0.05016(18) Uani 1 1 d . . .
F1 F 0.4462(9) 0.2978(6) 0.2439(6) 0.138(2) Uani 1 1 d U . .
F2 F 0.1837(8) 0.2723(7) 0.2636(7) 0.147(3) Uani 1 1 d U . .
F3 F 0.3176(8) 0.1071(5) 0.3299(5) 0.1122(19) Uani 1 1 d U . .
F4 F 0.5062(8) 0.1724(7) 0.1503(7) 0.144(3) Uani 1 1 d U . .
F5 F 0.2340(8) 0.1468(6) 0.1737(6) 0.127(2) Uani 1 1 d U . .
F6 F 0.3670(10) 0.3395(6) 0.0872(6) 0.152(3) Uani 1 1 d U . .
N1 N 0.7789(6) 0.4123(4) 0.6300(4) 0.0446(12) Uani 1 1 d . . .
N2 N 0.8387(6) 0.3479(5) 0.5597(5) 0.0442(12) Uani 1 1 d . . .
N3 N 0.8918(6) 0.8876(5) 0.4118(5) 0.0481(13) Uani 1 1 d . . .
N4 N 0.6418(7) 0.8689(5) 0.4213(5) 0.0571(15) Uani 1 1 d . . .
N5 N 0.8728(7) 0.3870(5) 0.8738(4) 0.0499(13) Uani 1 1 d . . .
N6 N 1.1145(7) 0.4266(6) 0.8742(5) 0.0661(17) Uani 1 1 d . . .
P1 P 0.3431(2) 0.22249(18) 0.20638(18) 0.0611(5) Uani 1 1 d U . .
C1 C 0.9442(8) 0.1433(6) 0.5738(6) 0.0517(17) Uani 1 1 d . . .
H1A H 0.9557 0.1817 0.4904 0.062 Uiso 1 1 calc R . .
H1B H 0.8721 0.0659 0.6103 0.062 Uiso 1 1 calc R . .
C2 C 0.8688(8) 0.2313(6) 0.6277(6) 0.0481(16) Uani 1 1 d . . .
C3 C 0.8280(8) 0.2201(6) 0.7419(6) 0.0544(17) Uani 1 1 d . . .
H3 H 0.8350 0.1493 0.8075 0.065 Uiso 1 1 calc R . .
C4 C 0.7745(7) 0.3355(6) 0.7390(5) 0.0460(15) Uani 1 1 d . . .
C5 C 0.7299(8) 0.3810(7) 0.8348(6) 0.0560(17) Uani 1 1 d . . .
H5A H 0.6899 0.4647 0.8069 0.067 Uiso 1 1 calc R . .
H5B H 0.6411 0.3243 0.9014 0.067 Uiso 1 1 calc R . .
C6 C 0.7654(8) 0.8018(6) 0.4511(6) 0.0481(16) Uani 1 1 d . . .
C7 C 0.6939(10) 0.9967(7) 0.3642(8) 0.072(2) Uani 1 1 d . . .
H7 H 0.6303 1.0626 0.3355 0.086 Uiso 1 1 calc R . .
C8 C 0.8484(9) 1.0083(6) 0.3577(7) 0.0612(19) Uani 1 1 d . . .
H8 H 0.9157 1.0834 0.3232 0.073 Uiso 1 1 calc R . .
C9 C 0.4773(10) 0.8139(8) 0.4456(10) 0.090(3) Uani 1 1 d . . .
H9A H 0.4097 0.8805 0.4162 0.135 Uiso 1 1 calc R . .
H9B H 0.4273 0.7678 0.5292 0.135 Uiso 1 1 calc R . .
H9C H 0.4868 0.7573 0.4072 0.135 Uiso 1 1 calc R . .
C10 C 1.0229(8) 0.4483(6) 0.8024(6) 0.0540(17) Uani 1 1 d . . .
C11 C 1.0232(12) 0.3555(9) 0.9881(7) 0.092(3) Uani 1 1 d . . .
H11 H 1.0595 0.3297 1.0535 0.110 Uiso 1 1 calc R . .
C12 C 0.8728(10) 0.3293(8) 0.9892(7) 0.074(2) Uani 1 1 d . . .
H12 H 0.7848 0.2815 1.0549 0.089 Uiso 1 1 calc R . .
C13 C 1.2871(10) 0.4730(10) 0.8359(8) 0.096(3) Uani 1 1 d . . .
H13A H 1.3255 0.4453 0.9031 0.144 Uiso 1 1 calc R . .
H13B H 1.2969 0.5641 0.7987 0.144 Uiso 1 1 calc R . .
H13C H 1.3527 0.4403 0.7808 0.144 Uiso 1 1 calc R . .
O1 O 0.934(3) 1.001(2) -0.0062(18) 0.136(5) Uani 0.25 1 d PDU . 1
C14 C 0.811(3) 0.915(2) 0.095(2) 0.134(5) Uani 0.25 1 d PDU A 1
H14A H 0.8017 0.9356 0.1619 0.161 Uiso 0.25 1 calc PR A 1
H14B H 0.8450 0.8297 0.1140 0.161 Uiso 0.25 1 calc PR A 1
C14' C 0.934(3) 1.001(2) -0.0062(18) 0.136(5) Uani 0.25 1 d PU . 2
H14C H 0.9433 0.9804 -0.0725 0.163 Uiso 0.25 1 calc PR . 2
H14D H 0.8993 1.0865 -0.0250 0.163 Uiso 0.25 1 calc PR . 2
C15' C 0.811(3) 0.915(2) 0.095(2) 0.134(5) Uani 0.25 1 d PU A 2
H15A H 0.8017 0.9356 0.1619 0.161 Uiso 0.25 1 calc PR A 2
H15B H 0.8450 0.8297 0.1140 0.161 Uiso 0.25 1 calc PR A 2
C15 C 0.647(4) 0.921(5) 0.078(4) 0.134(8) Uani 0.25 1 d PDU . .
H15C H 0.5679 0.8614 0.1478 0.201 Uiso 0.25 1 calc PR A 1
H15D H 0.6553 0.8993 0.0125 0.201 Uiso 0.25 1 calc PR A 1
H15E H 0.6117 1.0049 0.0608 0.201 Uiso 0.25 1 calc PR A 1

loop_
_atom_site_aniso_label
_atom_site_aniso_U_11
_atom_site_aniso_U_22
_atom_site_aniso_U_33
_atom_site_aniso_U_23
_atom_site_aniso_U_13
_atom_site_aniso_U_12
Ag1 0.0406(3) 0.0412(3) 0.0530(3) -0.0033(2) -0.0186(2) -0.0047(2)
Ag2 0.0399(3) 0.0539(3) 0.0407(3) -0.0019(2) -0.0138(2) -0.0058(2)
F1 0.150(5) 0.133(5) 0.122(5) -0.027(4) -0.051(4) -0.065(4)
F2 0.105(5) 0.158(6) 0.156(6) -0.068(5) -0.015(4) 0.049(4)
F3 0.122(4) 0.083(3) 0.092(4) 0.018(3) -0.049(3) -0.032(3)
F4 0.083(4) 0.165(6) 0.143(6) -0.052(5) -0.002(4) 0.031(4)
F5 0.128(5) 0.153(5) 0.113(5) -0.052(4) -0.052(4) -0.031(4)
F6 0.163(6) 0.127(5) 0.093(4) 0.036(4) -0.049(4) -0.012(4)
N1 0.039(3) 0.039(3) 0.044(3) -0.004(2) -0.014(2) -0.004(2)
N2 0.035(3) 0.044(3) 0.047(3) -0.009(3) -0.016(2) -0.003(2)
N3 0.043(3) 0.040(3) 0.055(3) -0.008(3) -0.022(3) 0.002(2)
N4 0.046(3) 0.048(3) 0.075(4) -0.013(3) -0.030(3) 0.004(3)
N5 0.047(3) 0.057(3) 0.034(3) -0.009(3) -0.011(3) -0.003(3)
N6 0.048(3) 0.087(4) 0.049(4) -0.011(3) -0.018(3) -0.011(3)
P1 0.0517(11) 0.0596(11) 0.0546(12) -0.0067(9) -0.0152(9) -0.0045(9)
C1 0.047(4) 0.040(3) 0.062(4) -0.009(3) -0.024(3) -0.006(3)
C2 0.039(4) 0.038(3) 0.059(4) -0.007(3) -0.020(3) -0.007(3)
C3 0.050(4) 0.051(4) 0.047(4) -0.002(3) -0.019(3) 0.001(3)
C4 0.035(3) 0.048(4) 0.040(4) -0.004(3) -0.010(3) -0.007(3)
C5 0.045(4) 0.064(4) 0.043(4) -0.010(3) -0.010(3) -0.001(3)
C6 0.042(4) 0.042(3) 0.052(4) -0.010(3) -0.017(3) -0.004(3)
C7 0.067(5) 0.054(4) 0.084(6) -0.010(4) -0.036(5) 0.009(4)
C8 0.054(4) 0.045(4) 0.073(5) -0.009(4) -0.025(4) -0.001(3)
C9 0.049(5) 0.071(5) 0.143(9) -0.024(5) -0.047(5) -0.002(4)
C10 0.046(4) 0.063(4) 0.039(4) -0.006(3) -0.014(3) 0.001(3)
C11 0.086(7) 0.121(8) 0.046(5) -0.001(5) -0.033(5) -0.018(6)
C12 0.066(5) 0.095(6) 0.039(4) -0.004(4) -0.014(4) -0.018(4)
C13 0.060(5) 0.136(8) 0.071(6) -0.016(6) -0.022(5) -0.024(5)
O1 0.217(12) 0.123(9) 0.105(9) -0.059(7) -0.090(9) 0.053(10)
C14 0.219(12) 0.122(10) 0.103(9) -0.071(8) -0.079(9) 0.057(10)
C14' 0.217(12) 0.123(9) 0.105(9) -0.059(7) -0.090(9) 0.053(10)
C15' 0.219(12) 0.122(10) 0.103(9) -0.071(8) -0.079(9) 0.057(10)
C15 0.216(15) 0.119(12) 0.104(12) -0.068(11) -0.075(12) 0.053(13)

loop_
_atom_type_symbol
_atom_type_description
_atom_type_scat_dispersion_real
_atom_type_scat_dispersion_imag
_atom_type_scat_source
C C 0.0033 0.0016 'International Tables Vol C Tables 4.2.6.8 and 6.1.1.4'
H H 0.0000 0.0000 'International Tables Vol C Tables 4.2.6.8 and 6.1.1.4'
N N 0.0061 0.0033 'International Tables Vol C Tables 4.2.6.8 and 6.1.1.4'
Ag Ag -0.8971 1.1015 'International Tables Vol C Tables 4.2.6.8 and 6.1.1.4'
F F 0.0171 0.0103 'International Tables Vol C Tables 4.2.6.8 and 6.1.1.4'
P P 0.1023 0.0942 'International Tables Vol C Tables 4.2.6.8 and 6.1.1.4'
O O 0.0106 0.0060 'International Tables Vol C Tables 4.2.6.8 and 6.1.1.4'

loop_
_geom_angle_atom_site_label_1
_geom_angle_atom_site_label_2
_geom_angle_atom_site_label_3
_geom_angle
_geom_angle_site_symmetry_1
_geom_angle_site_symmetry_3
C6 Ag1 N1 176.7(2) . .
C6 Ag1 Ag2 109.19(17) . .
N1 Ag1 Ag2 69.03(13) . .
C6 Ag1 Ag2 114.8(2) . 2_766
N1 Ag1 Ag2 62.74(16) . 2_766
Ag2 Ag1 Ag2 88.10(4) . 2_766
C10 Ag2 N2 179.6(2) . 2_766
C10 Ag2 Ag1 109.10(19) . .
N2 Ag2 Ag1 70.94(14) 2_766 .
C10 Ag2 Ag1 117.3(2) . 2_766
N2 Ag2 Ag1 62.36(15) 2_766 2_766
Ag1 Ag2 Ag1 91.90(4) . 2_766
C4 N1 N2 107.7(5) . .
C4 N1 Ag1 134.1(5) . .
N2 N1 Ag1 116.6(4) . .
C2 N2 N1 108.1(5) . .
C2 N2 Ag2 132.3(5) . 2_766
N1 N2 Ag2 118.3(4) . 2_766
C6 N3 C8 111.1(5) . .
C6 N3 C1 124.2(5) . 2_766
C8 N3 C1 124.7(5) . 2_766
C6 N4 C7 109.7(6) . .
C6 N4 C9 124.6(6) . .
C7 N4 C9 125.7(6) . .
C10 N5 C12 109.9(6) . .
C10 N5 C5 125.4(5) . .
C12 N5 C5 124.7(6) . .
C10 N6 C11 110.6(7) . .
C10 N6 C13 124.9(7) . .
C11 N6 C13 124.6(7) . .
F2 P1 F6 90.0(4) . .
F2 P1 F4 178.8(5) . .
F6 P1 F4 90.5(4) . .
F2 P1 F5 88.2(4) . .
F6 P1 F5 91.0(4) . .
F4 P1 F5 92.9(4) . .
F2 P1 F1 89.7(4) . .
F6 P1 F1 90.2(4) . .
F4 P1 F1 89.1(5) . .
F5 P1 F1 177.6(4) . .
F2 P1 F3 88.5(4) . .
F6 P1 F3 177.9(4) . .
F4 P1 F3 90.9(4) . .
F5 P1 F3 90.5(3) . .
F1 P1 F3 88.2(3) . .
C2 C1 N3 111.3(5) . 2_766
C2 C1 H1A 109.4 . .
N3 C1 H1A 109.4 2_766 .
C2 C1 H1B 109.4 . .
N3 C1 H1B 109.4 2_766 .
H1A C1 H1B 108.0 . .
N2 C2 C3 108.9(6) . .
N2 C2 C1 119.9(6) . .
C3 C2 C1 131.1(6) . .
C4 C3 C2 105.5(6) . .
C4 C3 H3 127.2 . .
C2 C3 H3 127.2 . .
N1 C4 C3 109.9(6) . .
N1 C4 C5 121.1(6) . .
C3 C4 C5 128.9(6) . .
N5 C5 C4 111.6(5) . .
N5 C5 H5A 109.3 . .
C4 C5 H5A 109.3 . .
N5 C5 H5B 109.3 . .
C4 C5 H5B 109.3 . .
H5A C5 H5B 108.0 . .
N3 C6 N4 105.0(5) . .
N3 C6 Ag1 126.0(4) . .
N4 C6 Ag1 129.0(5) . .
C8 C7 N4 107.7(6) . .
C8 C7 H7 126.1 . .
N4 C7 H7 126.1 . .
C7 C8 N3 106.5(6) . .
C7 C8 H8 126.8 . .
N3 C8 H8 126.8 . .
N4 C9 H9A 109.5 . .
N4 C9 H9B 109.5 . .
H9A C9 H9B 109.5 . .
N4 C9 H9C 109.5 . .
H9A C9 H9C 109.5 . .
H9B C9 H9C 109.5 . .
N6 C10 N5 105.1(6) . .
N6 C10 Ag2 128.5(5) . .
N5 C10 Ag2 126.4(5) . .
C12 C11 N6 107.8(7) . .
C12 C11 H11 126.1 . .
N6 C11 H11 126.1 . .
C11 C12 N5 106.6(7) . .
C11 C12 H12 126.7 . .
N5 C12 H12 126.7 . .
N6 C13 H13A 109.5 . .
N6 C13 H13B 109.5 . .
H13A C13 H13B 109.5 . .
N6 C13 H13C 109.5 . .
H13A C13 H13C 109.5 . .
H13B C13 H13C 109.5 . .
O1 O1 C14 113(3) 2_775 .
O1 C14 C15 112(3) . .
O1 C14 H14A 109.2 . .
C15 C14 H14A 109.2 . .
O1 C14 H14B 109.2 . .
C15 C14 H14B 109.2 . .
H14A C14 H14B 107.9 . .
C14 C15 H15C 109.5 . .
C14 C15 H15D 109.5 . .
H15C C15 H15D 109.5 . .
C14 C15 H15E 109.5 . .
H15C C15 H15E 109.5 . .
H15D C15 H15E 109.5 . .

loop_
_geom_bond_atom_site_label_1
_geom_bond_atom_site_label_2
_geom_bond_distance
_geom_bond_site_symmetry_2
Ag1 C6 2.072(6) .
Ag1 N1 2.093(5) .
Ag1 Ag2 3.208(2) .
Ag1 Ag2 3.295(2) 2_766
Ag2 C10 2.054(7) .
Ag2 N2 2.083(5) 2_766
Ag2 Ag1 3.295(2) 2_766
F1 P1 1.574(6) .
F2 P1 1.538(6) .
F3 P1 1.581(5) .
F4 P1 1.557(6) .
F5 P1 1.569(6) .
F6 P1 1.556(6) .
N1 C4 1.329(8) .
N1 N2 1.370(7) .
N2 C2 1.344(8) .
N2 Ag2 2.083(5) 2_766
N3 C6 1.331(8) .
N3 C8 1.375(8) .
N3 C1 1.475(8) 2_766
N4 C6 1.336(8) .
N4 C7 1.382(9) .
N4 C9 1.462(9) .
N5 C10 1.353(8) .
N5 C12 1.380(9) .
N5 C5 1.477(8) .
N6 C10 1.343(8) .
N6 C11 1.361(10) .
N6 C13 1.455(10) .
C1 C2 1.473(10) .
C1 N3 1.475(8) 2_766
C1 H1A 0.9700 .
C1 H1B 0.9700 .
C2 C3 1.375(10) .
C3 C4 1.375(9) .
C3 H3 0.9300 .
C4 C5 1.486(9) .
C5 H5A 0.9700 .
C5 H5B 0.9700 .
C7 C8 1.305(10) .
C7 H7 0.9300 .
C8 H8 0.9300 .
C9 H9A 0.9600 .
C9 H9B 0.9600 .
C9 H9C 0.9600 .
C11 C12 1.330(11) .
C11 H11 0.9300 .
C12 H12 0.9300 .
C13 H13A 0.9600 .
C13 H13B 0.9600 .
C13 H13C 0.9600 .
O1 O1 1.18(4) 2_775
O1 C14 1.423(18) .
C14 C15 1.48(2) .
C14 H14A 0.9700 .
C14 H14B 0.9700 .
C15 H15C 0.9600 .
C15 H15D 0.9600 .
C15 H15E 0.9600 .

loop_
_geom_torsion_atom_site_label_1
_geom_torsion_atom_site_label_2
_geom_torsion_atom_site_label_3
_geom_torsion_atom_site_label_4
_geom_torsion
_geom_torsion_site_symmetry_1
_geom_torsion_site_symmetry_4
C6 Ag1 Ag2 C10 124.6(3) . .
N1 Ag1 Ag2 C10 -58.3(3) . .
Ag2 Ag1 Ag2 C10 -119.8(2) 2_766 .
C6 Ag1 Ag2 N2 -55.8(3) . 2_766
N1 Ag1 Ag2 N2 121.3(2) . 2_766
Ag2 Ag1 Ag2 N2 59.83(16) 2_766 2_766
C6 Ag1 Ag2 Ag1 -115.6(2) . 2_766
N1 Ag1 Ag2 Ag1 61.44(17) . 2_766
Ag2 Ag1 Ag2 Ag1 0.0 2_766 2_766
C6 Ag1 N1 C4 122(4) . .
Ag2 Ag1 N1 C4 64.4(5) . .
Ag2 Ag1 N1 C4 163.4(6) 2_766 .
C6 Ag1 N1 N2 -41(4) . .
Ag2 Ag1 N1 N2 -99.0(4) . .
Ag2 Ag1 N1 N2 0.0(3) 2_766 .
C4 N1 N2 C2 0.5(6) . .
Ag1 N1 N2 C2 168.1(4) . .
C4 N1 N2 Ag2 -167.6(4) . 2_766
Ag1 N1 N2 Ag2 -0.1(5) . 2_766
N1 N2 C2 C3 0.2(7) . .
Ag2 N2 C2 C3 166.1(4) 2_766 .
N1 N2 C2 C1 -176.2(5) . .
Ag2 N2 C2 C1 -10.3(8) 2_766 .
N3 C1 C2 N2 116.3(6) 2_766 .
N3 C1 C2 C3 -59.1(9) 2_766 .
N2 C2 C3 C4 -0.8(7) . .
C1 C2 C3 C4 175.0(6) . .
N2 N1 C4 C3 -1.1(7) . .
Ag1 N1 C4 C3 -165.5(5) . .
N2 N1 C4 C5 174.3(5) . .
Ag1 N1 C4 C5 9.9(9) . .
C2 C3 C4 N1 1.2(7) . .
C2 C3 C4 C5 -173.8(6) . .
C10 N5 C5 C4 53.1(9) . .
C12 N5 C5 C4 -126.2(7) . .
N1 C4 C5 N5 -111.8(6) . .
C3 C4 C5 N5 62.6(9) . .
C8 N3 C6 N4 0.2(8) . .
C1 N3 C6 N4 179.3(6) 2_766 .
C8 N3 C6 Ag1 -177.9(5) . .
C1 N3 C6 Ag1 1.3(10) 2_766 .
C7 N4 C6 N3 -0.5(8) . .
C9 N4 C6 N3 179.2(7) . .
C7 N4 C6 Ag1 177.5(6) . .
C9 N4 C6 Ag1 -2.9(11) . .
N1 Ag1 C6 N3 -45(4) . .
Ag2 Ag1 C6 N3 11.1(7) . .
Ag2 Ag1 C6 N3 -85.9(6) 2_766 .
N1 Ag1 C6 N4 137(4) . .
Ag2 Ag1 C6 N4 -166.4(6) . .
Ag2 Ag1 C6 N4 96.6(6) 2_766 .
C6 N4 C7 C8 0.6(10) . .
C9 N4 C7 C8 -179.0(8) . .
N4 C7 C8 N3 -0.5(9) . .
C6 N3 C8 C7 0.2(9) . .
C1 N3 C8 C7 -178.9(7) 2_766 .
C11 N6 C10 N5 -1.1(9) . .
C13 N6 C10 N5 179.2(8) . .
C11 N6 C10 Ag2 179.5(7) . .
C13 N6 C10 Ag2 -0.1(12) . .
C12 N5 C10 N6 0.7(8) . .
C5 N5 C10 N6 -178.7(6) . .
C12 N5 C10 Ag2 -179.9(6) . .
C5 N5 C10 Ag2 0.6(10) . .
N2 Ag2 C10 N6 99(35) 2_766 .
Ag1 Ag2 C10 N6 -165.3(6) . .
Ag1 Ag2 C10 N6 92.1(7) 2_766 .
N2 Ag2 C10 N5 -80(35) 2_766 .
Ag1 Ag2 C10 N5 15.5(7) . .
Ag1 Ag2 C10 N5 -87.1(6) 2_766 .
C10 N6 C11 C12 1.2(11) . .
C13 N6 C11 C12 -179.2(9) . .
N6 C11 C12 N5 -0.6(11) . .
C10 N5 C12 C11 -0.1(10) . .
C5 N5 C12 C11 179.4(8) . .
O1 O1 C14 C15 180(3) 2_775 .
